data_7231693
loop_
_publ_author_name
'He, Xiaohui'
'Tu, Guangshui'
'Zhang, Feng'
'Huang, Shengmei'
'Cheng, Changwen'
'Zhu, Chuanyi'
'Duan, Yapeng'
'Wang, Suli'
'Chen, Defu'

_publ_section_title
;
 Bis-(salicylaldehyde-benzhydrylimino)nickel complexes with different
 electron groups: crystal structure and their catalytic properties toward
 (co)polymerization of norbornene and 1-hexene
;
_journal_issue 63
_journal_name_full 'RSC Advances'
_journal_page_first 36298
_journal_paper_doi 10.1039/C8RA06561F
_journal_volume 8
_journal_year 2018
_chemical_formula_moiety 'C40 H28 Br4 N2 Ni O2'
_chemical_formula_sum 'C40 H28 Br4 N2 Ni O2'
_chemical_formula_weight 946.93
_chemical_name_systematic
; 
 ? 
;
_space_group_IT_number 15
_symmetry_cell_setting monoclinic
_symmetry_space_group_name_Hall '-C 2yc'
_symmetry_space_group_name_H-M 'C 1 2/c 1'
_atom_sites_solution_hydrogens geom
_atom_sites_solution_primary direct
_atom_sites_solution_secondary difmap
_audit_block_doi 10.5517/ccdc.csd.cc1zflqq
_audit_creation_method SHELXL-97
_audit_update_record
;
2018-03-16 deposited with the CCDC.
2018-10-19 downloaded from the CCDC.
;
_cell_angle_alpha 90.00
_cell_angle_beta 121.627(3)
_cell_angle_gamma 90.00
_cell_formula_units_Z 4
_cell_length_a 24.331(8)
_cell_length_b 8.402(3)
_cell_length_c 20.590(6)
_cell_measurement_reflns_used 3202
_cell_measurement_temperature 296(2)
_cell_measurement_theta_max 24.35
_cell_measurement_theta_min 2.32
_cell_volume 3584(2)
_computing_cell_refinement 'Bruker SMART'
_computing_data_collection 'Bruker SMART'
_computing_data_reduction 'Bruker SAINT'
_computing_molecular_graphics 'Bruker SHELXTL'
_computing_publication_material 'Bruker SHELXTL'
_computing_structure_refinement 'SHELXL-97 (Sheldrick, 1997)'
_computing_structure_solution 'SHELXS-97 (Sheldrick, 1990)'
_diffrn_ambient_temperature 293(2)
_diffrn_measured_fraction_theta_full 0.988
_diffrn_measured_fraction_theta_max 0.988
_diffrn_measurement_device_type 'CCD area detector'
_diffrn_measurement_method 'phi and omega scans'
_diffrn_radiation_monochromator graphite
_diffrn_radiation_source 'fine-focus sealed tube'
_diffrn_radiation_type MoK\a
_diffrn_radiation_wavelength 0.71073
_diffrn_reflns_av_R_equivalents 0.0670
_diffrn_reflns_av_sigmaI/netI 0.0792
_diffrn_reflns_limit_h_max 31
_diffrn_reflns_limit_h_min -28
_diffrn_reflns_limit_k_max 10
_diffrn_reflns_limit_k_min -10
_diffrn_reflns_limit_l_max 26
_diffrn_reflns_limit_l_min -26
_diffrn_reflns_number 14549
_diffrn_reflns_theta_full 27.66
_diffrn_reflns_theta_max 27.66
_diffrn_reflns_theta_min 2.32
_exptl_absorpt_coefficient_mu 5.039
_exptl_absorpt_correction_T_max 0.365
_exptl_absorpt_correction_T_min 0.295
_exptl_absorpt_correction_type multi-scan
_exptl_absorpt_process_details 'SADABS, v2.10 (Sheldrick, G.M., 2003)'
_exptl_crystal_density_diffrn 1.755
_exptl_crystal_density_meas 0
_exptl_crystal_density_method 'not measured'
_exptl_crystal_F_000 1864
_exptl_crystal_size_max 0.25
_exptl_crystal_size_mid 0.23
_exptl_crystal_size_min 0.20
_refine_diff_density_max 0.52
_refine_diff_density_min -0.53
_refine_diff_density_rms 0.115
_refine_ls_extinction_method none
_refine_ls_goodness_of_fit_ref 1.264
_refine_ls_hydrogen_treatment constr
_refine_ls_matrix_type full
_refine_ls_number_parameters 222
_refine_ls_number_reflns 4128
_refine_ls_number_restraints 0
_refine_ls_restrained_S_all 1.264
_refine_ls_R_factor_all 0.1206
_refine_ls_R_factor_gt 0.0434
_refine_ls_shift/su_max 0.001
_refine_ls_shift/su_mean 0.000
_refine_ls_structure_factor_coef Fsqd
_refine_ls_weighting_details 'calc w=1/[\s^2^(Fo^2^)+(0.0100P)^2^+0.0000P] where P=(Fo^2^+2Fc^2^)/3'
_refine_ls_weighting_scheme calc
_refine_ls_wR_factor_gt 0.0562
_refine_ls_wR_factor_ref 0.0651
_reflns_number_gt 2249
_reflns_number_total 4178
_reflns_threshold_expression >2sigma(I)
_cod_data_source_file c8ra06561f2.cif
_cod_data_source_block t
_cod_depositor_comments
;
The following automatic conversions were performed:

'_symmetry_cell_setting' value 'Monoclinic' changed to 'monoclinic'
according to
/home/data/users/saulius/crontab/automatic-downloads/rss-feeds/RSC/lib/dictionaries/cif_core.dic
dictionary named 'cif_core.dic' version 2.4.2 from 2011-04-26.

Automatic conversion script
Id: cif_fix_values 4973 2017-02-22 13:04:09Z antanas 
;
_cod_original_sg_symbol_H-M ' C 2/c    '
_cod_database_code 7231693

loop_
_symmetry_equiv_pos_as_xyz
'x, y, z'
'-x, y, -z+1/2'
'x+1/2, y+1/2, z'
'-x+1/2, y+1/2, -z+1/2'
'-x, -y, -z'
'x, -y, z-1/2'
'-x+1/2, -y+1/2, -z'
'x+1/2, -y+1/2, z-1/2'

loop_
_atom_site_label
_atom_site_type_symbol
_atom_site_fract_x
_atom_site_fract_y
_atom_site_fract_z
_atom_site_U_iso_or_equiv
_atom_site_adp_type
_atom_site_occupancy
_atom_site_symmetry_multiplicity
_atom_site_calc_flag
_atom_site_refinement_flags
Br1 Br -0.16108(2) 1.04396(6) -0.01301(2) 0.06003(16) Uani 1 1 d .
Br2 Br 0.03290(2) 1.34351(5) -0.04121(2) 0.05621(16) Uani 1 1 d .
Ni1 Ni 0.0000 0.95449(8) 0.2500 0.03035(18) Uani 1 2 d S
O1 O -0.04724(11) 0.9730(3) 0.14543(12) 0.0371(6) Uani 1 1 d .
N1 N 0.07969(13) 0.9479(3) 0.25386(15) 0.0309(7) Uani 1 1 d .
C18 C -0.0553(2) 1.1871(4) -0.0115(2) 0.0432(11) Uani 1 1 d .
H18 H -0.0864 1.2222 -0.0600 0.052 Uiso 1 1 calc R
C19 C -0.07376(18) 1.1001(4) 0.03059(19) 0.0352(10) Uani 1 1 d .
C17 C 0.0090(2) 1.2227(4) 0.0178(2) 0.0375(10) Uani 1 1 d .
C7 C 0.13608(17) 0.8694(4) 0.32048(18) 0.0304(9) Uani 1 1 d .
H7 H 0.1402 0.9166 0.3664 0.036 Uiso 1 1 calc R
C20 C 0.08680(18) 1.0140(4) 0.20230(19) 0.0352(10) Uani 1 1 d .
H20 H 0.1285 1.0175 0.2115 0.042 Uiso 1 1 calc R
C16 C 0.0547(2) 1.1687(4) 0.0878(2) 0.0392(10) Uani 1 1 d .
H16 H 0.0980 1.1889 0.1065 0.047 Uiso 1 1 calc R
C15 C 0.03699(18) 1.0826(4) 0.13229(18) 0.0310(9) Uani 1 1 d .
C14 C -0.02845(19) 1.0500(4) 0.10557(19) 0.0327(9) Uani 1 1 d .
C12 C 0.2993(3) 1.0381(6) 0.3805(3) 0.0785(15) Uani 1 1 d .
H12 H 0.3266 1.1158 0.4142 0.094 Uiso 1 1 calc R
C5 C 0.1436(3) 0.4552(6) 0.3952(3) 0.0759(16) Uani 1 1 d .
H5 H 0.1642 0.4050 0.4425 0.091 Uiso 1 1 calc R
C4 C 0.1059(3) 0.3681(6) 0.3309(3) 0.0706(15) Uani 1 1 d .
H4 H 0.1002 0.2594 0.3340 0.085 Uiso 1 1 calc R
C10 C 0.2766(2) 0.8413(6) 0.2891(3) 0.0670(14) Uani 1 1 d .
H10 H 0.2880 0.7846 0.2591 0.080 Uiso 1 1 calc R
C6 C 0.1517(2) 0.6158(6) 0.3913(2) 0.0587(13) Uani 1 1 d .
H6 H 0.1774 0.6733 0.4359 0.070 Uiso 1 1 calc R
C3 C 0.0766(2) 0.4433(6) 0.2622(3) 0.0639(13) Uani 1 1 d .
H3 H 0.0516 0.3844 0.2179 0.077 Uiso 1 1 calc R
C13 C 0.2413(2) 1.0089(5) 0.3741(2) 0.0570(13) Uani 1 1 d .
H13 H 0.2298 1.0683 0.4032 0.068 Uiso 1 1 calc R
C11 C 0.3172(2) 0.9551(7) 0.3384(3) 0.0712(15) Uani 1 1 d .
H11 H 0.3566 0.9752 0.3428 0.085 Uiso 1 1 calc R
C2 C 0.0833(2) 0.6055(5) 0.2568(2) 0.0515(12) Uani 1 1 d .
H2 H 0.0617 0.6554 0.2094 0.062 Uiso 1 1 calc R
C9 C 0.2187(2) 0.8108(5) 0.2839(2) 0.0571(12) Uani 1 1 d .
H9 H 0.1919 0.7314 0.2511 0.069 Uiso 1 1 calc R
C8 C 0.19986(19) 0.8951(5) 0.3261(2) 0.0356(10) Uani 1 1 d .
C1 C 0.12206(18) 0.6928(4) 0.3218(2) 0.0354(10) Uani 1 1 d .

loop_
_atom_site_aniso_label
_atom_site_aniso_U_11
_atom_site_aniso_U_22
_atom_site_aniso_U_33
_atom_site_aniso_U_23
_atom_site_aniso_U_13
_atom_site_aniso_U_12
Br1 0.0412(3) 0.0855(4) 0.0425(2) 0.0108(3) 0.0144(2) 0.0014(3)
Br2 0.0810(4) 0.0531(3) 0.0470(3) 0.0081(2) 0.0421(3) -0.0024(3)
Ni1 0.0319(4) 0.0342(4) 0.0261(3) 0.000 0.0159(3) 0.000
O1 0.0308(16) 0.0506(18) 0.0292(13) -0.0015(12) 0.0153(12) -0.0051(14)
N1 0.035(2) 0.0303(19) 0.0274(16) -0.0003(15) 0.0167(15) 0.0001(17)
C18 0.057(3) 0.042(3) 0.031(2) 0.0071(19) 0.023(2) 0.015(2)
C19 0.035(3) 0.042(3) 0.030(2) -0.0010(18) 0.018(2) 0.005(2)
C17 0.056(3) 0.029(3) 0.038(2) 0.0010(19) 0.032(2) 0.000(2)
C7 0.029(2) 0.032(3) 0.0269(19) -0.0066(17) 0.0125(19) -0.001(2)
C20 0.034(3) 0.037(3) 0.033(2) -0.0047(18) 0.016(2) -0.003(2)
C16 0.049(3) 0.039(3) 0.036(2) -0.007(2) 0.027(2) -0.010(2)
C15 0.036(3) 0.032(2) 0.029(2) 0.0005(17) 0.020(2) 0.006(2)
C14 0.041(3) 0.030(2) 0.033(2) -0.0044(19) 0.024(2) 0.002(2)
C12 0.055(4) 0.071(4) 0.107(4) -0.020(3) 0.041(3) -0.025(3)
C5 0.103(5) 0.053(4) 0.065(3) 0.020(3) 0.039(3) 0.006(4)
C4 0.088(4) 0.036(3) 0.105(4) 0.008(3) 0.062(4) -0.001(3)
C10 0.056(4) 0.072(4) 0.089(4) 0.007(3) 0.049(3) 0.020(3)
C6 0.078(4) 0.045(3) 0.046(3) 0.006(2) 0.027(3) 0.001(3)
C3 0.069(4) 0.046(4) 0.079(4) -0.013(3) 0.041(3) -0.008(3)
C13 0.049(3) 0.059(4) 0.066(3) -0.007(2) 0.032(3) -0.012(3)
C11 0.049(4) 0.068(4) 0.105(4) 0.025(3) 0.046(3) 0.009(3)
C2 0.060(3) 0.044(3) 0.046(3) -0.001(2) 0.025(2) -0.001(2)
C9 0.042(3) 0.063(3) 0.071(3) -0.008(3) 0.033(3) 0.005(3)
C8 0.030(3) 0.037(3) 0.039(2) 0.0034(19) 0.016(2) 0.002(2)
C1 0.034(3) 0.038(3) 0.035(2) 0.003(2) 0.019(2) 0.003(2)

loop_
_atom_type_symbol
_atom_type_description
_atom_type_scat_dispersion_real
_atom_type_scat_dispersion_imag
_atom_type_scat_source
C C 0.0033 0.0016 'International Tables Vol C Tables 4.2.6.8 and 6.1.1.4'
H H 0.0000 0.0000 'International Tables Vol C Tables 4.2.6.8 and 6.1.1.4'
Br Br -0.2901 2.4595 'International Tables Vol C Tables 4.2.6.8 and 6.1.1.4'
N N 0.0061 0.0033 'International Tables Vol C Tables 4.2.6.8 and 6.1.1.4'
Ni Ni 0.3393 1.1124 'International Tables Vol C Tables 4.2.6.8 and 6.1.1.4'
O O 0.0106 0.0060 'International Tables Vol C Tables 4.2.6.8 and 6.1.1.4'

loop_
_geom_angle_atom_site_label_1
_geom_angle_atom_site_label_2
_geom_angle_atom_site_label_3
_geom_angle
_geom_angle_site_symmetry_1
_geom_angle_site_symmetry_3
O1 Ni1 O1 170.30(15) . 2
O1 Ni1 N1 87.47(10) . 2
O1 Ni1 N1 92.81(11) 2 2
O1 Ni1 N1 92.81(10) . .
O1 Ni1 N1 87.47(10) 2 .
N1 Ni1 N1 176.68(18) 2 .
C14 O1 Ni1 124.7(2) . .
C20 N1 C7 119.5(3) . .
C20 N1 Ni1 121.9(2) . .
C7 N1 Ni1 118.5(2) . .
C19 C18 C17 120.6(3) . .
C19 C18 H18 119.7 . .
C17 C18 H18 119.7 . .
C18 C19 C14 121.5(4) . .
C18 C19 Br1 119.5(3) . .
C14 C19 Br1 119.1(3) . .
C16 C17 C18 120.0(3) . .
C16 C17 Br2 120.4(3) . .
C18 C17 Br2 119.6(3) . .
N1 C7 C8 114.9(3) . .
N1 C7 C1 109.9(3) . .
C8 C7 C1 111.6(3) . .
N1 C7 H7 106.7 . .
C8 C7 H7 106.7 . .
C1 C7 H7 106.7 . .
N1 C20 C15 126.5(3) . .
N1 C20 H20 116.7 . .
C15 C20 H20 116.7 . .
C17 C16 C15 120.5(4) . .
C17 C16 H16 119.8 . .
C15 C16 H16 119.8 . .
C16 C15 C14 121.1(3) . .
C16 C15 C20 118.6(4) . .
C14 C15 C20 120.0(3) . .
O1 C14 C19 120.4(3) . .
O1 C14 C15 123.2(3) . .
C19 C14 C15 116.3(3) . .
C11 C12 C13 120.6(5) . .
C11 C12 H12 119.7 . .
C13 C12 H12 119.7 . .
C4 C5 C6 121.1(4) . .
C4 C5 H5 119.5 . .
C6 C5 H5 119.5 . .
C3 C4 C5 118.6(5) . .
C3 C4 H4 120.7 . .
C5 C4 H4 120.7 . .
C11 C10 C9 119.9(4) . .
C11 C10 H10 120.1 . .
C9 C10 H10 120.1 . .
C5 C6 C1 120.6(4) . .
C5 C6 H6 119.7 . .
C1 C6 H6 119.7 . .
C4 C3 C2 121.5(4) . .
C4 C3 H3 119.3 . .
C2 C3 H3 119.3 . .
C8 C13 C12 122.0(4) . .
C8 C13 H13 119.0 . .
C12 C13 H13 119.0 . .
C12 C11 C10 119.2(5) . .
C12 C11 H11 120.4 . .
C10 C11 H11 120.4 . .
C1 C2 C3 119.7(4) . .
C1 C2 H2 120.1 . .
C3 C2 H2 120.1 . .
C8 C9 C10 121.4(4) . .
C8 C9 H9 119.3 . .
C10 C9 H9 119.3 . .
C13 C8 C9 117.0(4) . .
C13 C8 C7 119.7(4) . .
C9 C8 C7 123.3(4) . .
C2 C1 C6 118.5(4) . .
C2 C1 C7 123.1(3) . .
C6 C1 C7 118.3(4) . .

loop_
_geom_bond_atom_site_label_1
_geom_bond_atom_site_label_2
_geom_bond_distance
_geom_bond_site_symmetry_2
Br1 C19 1.882(4) .
Br2 C17 1.893(3) .
Ni1 O1 1.840(2) .
Ni1 O1 1.840(2) 2
Ni1 N1 1.899(3) 2
Ni1 N1 1.899(3) .
O1 C14 1.302(4) .
N1 C20 1.288(4) .
N1 C7 1.492(4) .
C18 C19 1.376(5) .
C18 C17 1.384(5) .
C18 H18 0.9300 .
C19 C14 1.411(5) .
C17 C16 1.356(5) .
C7 C8 1.509(5) .
C7 C1 1.526(5) .
C7 H7 0.9800 .
C20 C15 1.431(5) .
C20 H20 0.9300 .
C16 C15 1.400(4) .
C16 H16 0.9300 .
C15 C14 1.412(5) .
C12 C11 1.352(6) .
C12 C13 1.368(6) .
C12 H12 0.9300 .
C5 C4 1.362(6) .
C5 C6 1.372(6) .
C5 H5 0.9300 .
C4 C3 1.361(6) .
C4 H4 0.9300 .
C10 C11 1.367(6) .
C10 C9 1.379(6) .
C10 H10 0.9300 .
C6 C1 1.380(5) .
C6 H6 0.9300 .
C3 C2 1.384(6) .
C3 H3 0.9300 .
C13 C8 1.364(5) .
C13 H13 0.9300 .
C11 H11 0.9300 .
C2 C1 1.377(5) .
C2 H2 0.9300 .
C9 C8 1.374(5) .
C9 H9 0.9300 .

loop_
_geom_torsion_atom_site_label_1
_geom_torsion_atom_site_label_2
_geom_torsion_atom_site_label_3
_geom_torsion_atom_site_label_4
_geom_torsion
_geom_torsion_site_symmetry_1
O1 Ni1 O1 C14 56.8(3) 2
N1 Ni1 O1 C14 148.7(3) 2
N1 Ni1 O1 C14 -34.6(3) .
O1 Ni1 N1 C20 27.0(3) .
O1 Ni1 N1 C20 -143.3(3) 2
N1 Ni1 N1 C20 121.8(3) 2
O1 Ni1 N1 C7 -155.6(2) .
O1 Ni1 N1 C7 34.1(2) 2
N1 Ni1 N1 C7 -60.8(2) 2
C17 C18 C19 C14 2.6(5) .
C17 C18 C19 Br1 -176.6(3) .
C19 C18 C17 C16 1.5(5) .
C19 C18 C17 Br2 -179.7(3) .
C20 N1 C7 C8 7.9(4) .
Ni1 N1 C7 C8 -169.6(2) .
C20 N1 C7 C1 -118.8(3) .
Ni1 N1 C7 C1 63.7(3) .
C7 N1 C20 C15 174.6(3) .
Ni1 N1 C20 C15 -8.0(5) .
C18 C17 C16 C15 -2.8(5) .
Br2 C17 C16 C15 178.5(2) .
C17 C16 C15 C14 0.0(5) .
C17 C16 C15 C20 173.7(3) .
N1 C20 C15 C16 171.3(3) .
N1 C20 C15 C14 -14.9(5) .
Ni1 O1 C14 C19 -160.3(2) .
Ni1 O1 C14 C15 22.3(5) .
C18 C19 C14 O1 177.4(3) .
Br1 C19 C14 O1 -3.5(5) .
C18 C19 C14 C15 -5.1(5) .
Br1 C19 C14 C15 174.1(3) .
C16 C15 C14 O1 -178.7(3) .
C20 C15 C14 O1 7.6(5) .
C16 C15 C14 C19 3.8(5) .
C20 C15 C14 C19 -169.8(3) .
C6 C5 C4 C3 0.6(7) .
C4 C5 C6 C1 -0.5(7) .
C5 C4 C3 C2 -1.6(7) .
C11 C12 C13 C8 0.7(7) .
C13 C12 C11 C10 0.0(8) .
C9 C10 C11 C12 -1.1(7) .
C4 C3 C2 C1 2.3(7) .
C11 C10 C9 C8 1.5(7) .
C12 C13 C8 C9 -0.3(6) .
C12 C13 C8 C7 -179.1(4) .
C10 C9 C8 C13 -0.8(6) .
C10 C9 C8 C7 178.0(4) .
N1 C7 C8 C13 98.9(4) .
C1 C7 C8 C13 -135.3(4) .
N1 C7 C8 C9 -79.9(4) .
C1 C7 C8 C9 46.0(5) .
C3 C2 C1 C6 -2.1(6) .
C3 C2 C1 C7 175.3(4) .
C5 C6 C1 C2 1.2(6) .
C5 C6 C1 C7 -176.3(4) .
N1 C7 C1 C2 31.0(5) .
C8 C7 C1 C2 -97.6(4) .
N1 C7 C1 C6 -151.6(3) .
C8 C7 C1 C6 79.8(4) .
